data_4343649
loop_
_publ_author_name
'Clearfield, A.'
'Gopal, R.'
'Saldarriaga-Molina, C.H.'

_publ_section_title
;
 Studies in heavy-metal molybdates. 2. Crystal structure of disodium
 di-mue-hydroxo-dizinc molybdate
;
_journal_name_full 'Inorganic Chemistry'
_journal_page_first 628
_journal_page_last 631
_journal_volume 16
_journal_year 1977
_chemical_formula_sum 'H2 Mo2 Na2 O10 Zn2'
_chemical_name_systematic 'Na2 (Zn2 (O H)2) (Mo O4)2'
_space_group_IT_number 33
_symmetry_space_group_name_Hall 'P 2c -2n'
_symmetry_space_group_name_H-M 'P n a 21'
_cell_angle_alpha 90
_cell_angle_beta 90
_cell_angle_gamma 90
_cell_formula_units_Z 2
_cell_length_a 7.85
_cell_length_b 9.2922
_cell_length_c 6.148
_cell_volume 448.458
_citation_journal_id_ASTM INOCAJ
_cod_data_source_file Clearfield_INOCAJ_1977_491.cif
_cod_data_source_block H2Mo2Na2O10Zn2
_cod_original_cell_volume 448.4583
_cod_database_code 4343649

loop_
_symmetry_equiv_pos_as_xyz
x,y,z
-x,-y,z+1/2
-x+1/2,y+1/2,z+1/2
x+1/2,-y+1/2,z

loop_
_atom_site_label
_atom_site_type_symbol
_atom_site_fract_x
_atom_site_fract_y
_atom_site_fract_z
_atom_site_occupancy
_atom_site_U_iso_or_equiv
O3 O-2 0.4494 0.4465 0.1564 1 0.0
O4 O-2 0.8713 0.4355 0.6509 1 0.0
Mo1 Mo+6 0.12388 0.17061 0.1591 1 0.0
Zn1 Zn+2 0.5043 0.0004 0.4146 1 0.0
Na1 Na+1 0.3637 0.3104 0.658 1 0.0
O5 O-2 0.3082 0.0636 0.14789 1 0.0
O2 O-2 0.1183 0.2829 0.3713 1 0.0
O1 O-2 0.1106 0.2769 -0.0831 1 0.0
